data_7005207
loop_
_publ_author_name
'Derossi, Sofia'
'Farrell, David T.'
'Harding, Charles J.'
'McKee, Vickie'
'Nelson, Jane'

_publ_section_title
;
 N-methylation of macrobicycles reduces encapsulation ability.
;
_journal_issue 18
_journal_name_full 'Dalton transactions (Cambridge, England : 2003)'
_journal_page_first 1762
_journal_page_last 1772
_journal_paper_doi 10.1039/B617907J
_journal_year 2007
_chemical_formula_sum 'C47 H72 Cl2 Cu2 N10 O11'
_chemical_formula_weight 1151.13
_chemical_name_systematic
;
?
;
_space_group_IT_number 2
_symmetry_cell_setting triclinic
_symmetry_space_group_name_Hall '-P 1'
_symmetry_space_group_name_H-M 'P -1'
_atom_sites_solution_hydrogens geom
_atom_sites_solution_primary direct
_atom_sites_solution_secondary difmap
_audit_creation_method SHELXL-97
_cell_angle_alpha 106.3320(10)
_cell_angle_beta 104.3400(10)
_cell_angle_gamma 102.9450(10)
_cell_formula_units_Z 2
_cell_length_a 11.9441(5)
_cell_length_b 13.3353(6)
_cell_length_c 18.3828(8)
_cell_measurement_reflns_used 10393
_cell_measurement_temperature 150(2)
_cell_measurement_theta_max 23.23
_cell_measurement_theta_min 2.40
_cell_volume 2582.9(2)
_computing_cell_refinement 'Bruker SMART'
_computing_data_collection 'Bruker SMART'
_computing_data_reduction 'Bruker SAINT'
_computing_molecular_graphics 'Bruker SHELXTL'
_computing_publication_material 'Bruker SHELXTL'
_computing_structure_refinement 'SHELXL-97 (Sheldrick, 1997)'
_computing_structure_solution 'SHELXS-97 (Sheldrick, 1990)'
_diffrn_ambient_temperature 150(2)
_diffrn_measured_fraction_theta_full 0.995
_diffrn_measured_fraction_theta_max 0.871
_diffrn_measurement_device_type 'CCD area detector'
_diffrn_measurement_method 'phi and omega scans'
_diffrn_radiation_monochromator graphite
_diffrn_radiation_source 'normal-focus sealed tube'
_diffrn_radiation_type MoK\a
_diffrn_radiation_wavelength 0.71073
_diffrn_reflns_av_R_equivalents 0.0193
_diffrn_reflns_av_sigmaI/netI 0.0300
_diffrn_reflns_limit_h_max 15
_diffrn_reflns_limit_h_min -15
_diffrn_reflns_limit_k_max 17
_diffrn_reflns_limit_k_min -18
_diffrn_reflns_limit_l_max 24
_diffrn_reflns_limit_l_min -23
_diffrn_reflns_number 22146
_diffrn_reflns_theta_full 25.00
_diffrn_reflns_theta_max 28.71
_diffrn_reflns_theta_min 1.68
_diffrn_standards_number 0
_exptl_absorpt_coefficient_mu 0.995
_exptl_absorpt_correction_T_max 1.00000
_exptl_absorpt_correction_T_min 0.851559
_exptl_absorpt_correction_type multi-scan
_exptl_crystal_colour green
_exptl_crystal_density_diffrn 1.480
_exptl_crystal_density_method 'not measured'
_exptl_crystal_description block
_exptl_crystal_F_000 1208
_exptl_crystal_size_max 0.32
_exptl_crystal_size_mid 0.29
_exptl_crystal_size_min 0.20
_platon_squeeze_details
;
interpereted as 2CH3CN per asymmetric unit.
;
_refine_diff_density_max 0.569
_refine_diff_density_min -0.413
_refine_diff_density_rms 0.057
_refine_ls_extinction_method none
_refine_ls_goodness_of_fit_ref 1.070
_refine_ls_hydrogen_treatment constr
_refine_ls_matrix_type full
_refine_ls_number_parameters 628
_refine_ls_number_reflns 11629
_refine_ls_number_restraints 245
_refine_ls_restrained_S_all 1.069
_refine_ls_R_factor_all 0.0423
_refine_ls_R_factor_gt 0.0331
_refine_ls_shift/su_max 0.001
_refine_ls_shift/su_mean 0.000
_refine_ls_structure_factor_coef Fsqd
_refine_ls_weighting_details 'calc w=1/[\s^2^(Fo^2^)+(0.0480P)^2^+0.4382P] where P=(Fo^2^+2Fc^2^)/3'
_refine_ls_weighting_scheme calc
_refine_ls_wR_factor_gt 0.0855
_refine_ls_wR_factor_ref 0.0898
_reflns_number_gt 9407
_reflns_number_total 11629
_reflns_threshold_expression >2sigma(I)
_cod_data_source_file B617907J.txt
_cod_data_source_block complex5(me6cusq)
_cod_depositor_comments
;
The following automatic conversions were performed:
'_symmetry_cell_setting' value 'Triclinic' changed to 'triclinic'
according to '/home/saulius/struct/CIF-dictionaries/cif_core.dic'
dictionary named 'cif_core.dic' version 2.4.1 from 2010-06-29.

Automatic conversion script
Id: cif_fix_enum 1527 2010-12-29 10:47:43Z saulius 
;
_cod_original_cell_volume 2582.92(19)
_cod_original_sg_symbol_H-M P-1
_cod_database_code 7005207

loop_
_symmetry_equiv_pos_as_xyz
'x, y, z'
'-x, -y, -z'

loop_
_atom_site_label
_atom_site_type_symbol
_atom_site_fract_x
_atom_site_fract_y
_atom_site_fract_z
_atom_site_U_iso_or_equiv
_atom_site_adp_type
_atom_site_occupancy
_atom_site_symmetry_multiplicity
_atom_site_calc_flag
_atom_site_refinement_flags
_atom_site_disorder_assembly
_atom_site_disorder_group
Cu1 Cu 0.40189(2) 0.779419(17) 0.329682(12) 0.02167(6) Uani 1 1 d U . .
Cu2 Cu 0.59016(2) 1.090762(17) 0.298589(13) 0.02154(6) Uani 1 1 d U . .
N1 N 0.39337(14) 0.64175(12) 0.24635(9) 0.0233(3) Uani 1 1 d U . .
C1A C 0.48217(19) 0.67631(15) 0.20639(11) 0.0270(4) Uani 1 1 d U . .
H1A1 H 0.5647 0.7072 0.2471 0.032 Uiso 1 1 calc R . .
H1A2 H 0.4641 0.7366 0.1891 0.032 Uiso 1 1 calc R . .
C2A C 0.4856(2) 0.58832(16) 0.13402(12) 0.0314(4) Uani 1 1 d U . .
H2A1 H 0.4009 0.5467 0.0980 0.038 Uiso 1 1 calc R . .
H2A2 H 0.5279 0.6253 0.1041 0.038 Uiso 1 1 calc R . .
N3A N 0.54578(18) 0.50969(14) 0.15277(11) 0.0372(4) Uani 1 1 d U . .
C13A C 0.5130(3) 0.41346(17) 0.07968(14) 0.0462(6) Uani 1 1 d U . .
H13A H 0.4249 0.3766 0.0601 0.069 Uiso 1 1 calc R . .
H13B H 0.5556 0.3622 0.0917 0.069 Uiso 1 1 calc R . .
H13C H 0.5367 0.4372 0.0383 0.069 Uiso 1 1 calc R . .
C3A C 0.6785(2) 0.55813(18) 0.19249(13) 0.0391(5) Uani 1 1 d U . .
H3A1 H 0.7114 0.4992 0.2017 0.047 Uiso 1 1 calc R . .
H3A2 H 0.6943 0.6133 0.2459 0.047 Uiso 1 1 calc R . .
C4A C 0.7495(2) 0.61330(17) 0.14828(12) 0.0332(4) Uani 1 1 d U . .
C5A C 0.7886(2) 0.55233(18) 0.08968(13) 0.0372(5) Uani 1 1 d U . .
H5A H 0.7725 0.4754 0.0779 0.045 Uiso 1 1 calc R . .
C6A C 0.8505(2) 0.60374(18) 0.04895(13) 0.0370(5) Uani 1 1 d U . .
H6A H 0.8760 0.5616 0.0090 0.044 Uiso 1 1 calc R . .
C7A C 0.87570(18) 0.71597(18) 0.06578(12) 0.0321(4) Uani 1 1 d U . .
H7A H 0.9187 0.7502 0.0375 0.039 Uiso 1 1 calc R . .
C8A C 0.83836(17) 0.77937(16) 0.12415(11) 0.0279(4) Uani 1 1 d U . .
C9A C 0.77620(18) 0.72587(17) 0.16444(11) 0.0295(4) Uani 1 1 d U . .
H9A H 0.7510 0.7680 0.2046 0.035 Uiso 1 1 calc R . .
C10A C 0.86685(18) 0.90268(16) 0.14483(11) 0.0285(4) Uani 1 1 d U . .
H10A H 0.8691 0.9354 0.2009 0.034 Uiso 1 1 calc R . .
H10B H 0.9497 0.9324 0.1434 0.034 Uiso 1 1 calc R . .
N4A N 0.78364(15) 0.94090(14) 0.09378(9) 0.0281(3) Uani 1 1 d U . .
C14A C 0.7909(2) 0.9133(2) 0.01224(13) 0.0412(5) Uani 1 1 d U . .
H14A H 0.8765 0.9347 0.0154 0.062 Uiso 1 1 calc R . .
H14B H 0.7479 0.9529 -0.0162 0.062 Uiso 1 1 calc R . .
H14C H 0.7532 0.8338 -0.0169 0.062 Uiso 1 1 calc R . .
C11A C 0.65642(18) 0.90480(17) 0.08955(11) 0.0286(4) Uani 1 1 d U . .
H11A H 0.6273 0.8233 0.0692 0.034 Uiso 1 1 calc R . .
H11B H 0.6078 0.9285 0.0495 0.034 Uiso 1 1 calc R . .
C12A C 0.63000(17) 0.94631(15) 0.16783(11) 0.0247(4) Uani 1 1 d U . .
H12A H 0.5445 0.9056 0.1587 0.030 Uiso 1 1 calc R . .
H12B H 0.6825 0.9264 0.2087 0.030 Uiso 1 1 calc R . .
N2 N 0.64746(14) 1.06681(12) 0.20287(9) 0.0235(3) Uani 1 1 d U . .
C1B C 0.26655(18) 0.59222(15) 0.18863(11) 0.0277(4) Uani 1 1 d U . .
H1B1 H 0.2507 0.5130 0.1595 0.033 Uiso 1 1 calc R . .
H1B2 H 0.2556 0.6291 0.1488 0.033 Uiso 1 1 calc R . .
C2B C 0.17829(18) 0.60583(15) 0.23421(12) 0.0291(4) Uani 1 1 d U . .
H2B1 H 0.0938 0.5755 0.1961 0.035 Uiso 1 1 calc R . .
H2B2 H 0.1856 0.5649 0.2716 0.035 Uiso 1 1 calc R . .
N3B N 0.20588(14) 0.72504(13) 0.28021(9) 0.0246(3) Uani 1 1 d U . .
C13B C 0.1581(2) 0.73991(18) 0.34816(12) 0.0332(4) Uani 1 1 d U . .
H13D H 0.0689 0.7125 0.3273 0.050 Uiso 1 1 calc R . .
H13E H 0.1854 0.8183 0.3812 0.050 Uiso 1 1 calc R . .
H13F H 0.1883 0.6988 0.3809 0.050 Uiso 1 1 calc R . .
C3B C 0.14292(18) 0.77288(16) 0.22378(11) 0.0278(4) Uani 1 1 d U . .
H3B1 H 0.0540 0.7421 0.2112 0.033 Uiso 1 1 calc R . .
H3B2 H 0.1604 0.7480 0.1730 0.033 Uiso 1 1 calc R . .
C4B C 0.17675(17) 0.89611(16) 0.25327(11) 0.0254(4) Uani 1 1 d U . .
C5B C 0.12824(18) 0.95528(17) 0.30610(12) 0.0296(4) Uani 1 1 d U . .
H5B H 0.0753 0.9175 0.3276 0.035 Uiso 1 1 calc R . .
C6B C 0.15667(17) 1.06844(16) 0.32740(12) 0.0294(4) Uani 1 1 d U . .
H6B H 0.1248 1.1079 0.3645 0.035 Uiso 1 1 calc R . .
C7B C 0.23122(17) 1.12444(16) 0.29502(11) 0.0279(4) Uani 1 1 d U . .
H7B H 0.2487 1.2018 0.3088 0.033 Uiso 1 1 calc R . .
C8B C 0.28042(17) 1.06710(16) 0.24215(11) 0.0260(4) Uani 1 1 d U . .
C9B C 0.25249(17) 0.95400(15) 0.22206(11) 0.0252(4) Uani 1 1 d U . .
H9B H 0.2860 0.9149 0.1860 0.030 Uiso 1 1 calc R . .
C10B C 0.35510(18) 1.12111(16) 0.20030(11) 0.0285(4) Uani 1 1 d U . .
H10C H 0.3497 1.0638 0.1505 0.034 Uiso 1 1 calc R . .
H10D H 0.3180 1.1742 0.1841 0.034 Uiso 1 1 calc R . .
N4B N 0.48702(15) 1.18050(13) 0.24810(9) 0.0256(3) Uani 1 1 d U . .
C14B C 0.4975(2) 1.28303(16) 0.31159(13) 0.0349(5) Uani 1 1 d U . .
H14D H 0.4517 1.3247 0.2874 0.052 Uiso 1 1 calc R . .
H14E H 0.5834 1.3279 0.3378 0.052 Uiso 1 1 calc R . .
H14F H 0.4643 1.2643 0.3515 0.052 Uiso 1 1 calc R . .
C11B C 0.5484(2) 1.20667(17) 0.19113(13) 0.0320(4) Uani 1 1 d U . .
H11C H 0.6257 1.2678 0.2213 0.038 Uiso 1 1 calc R . .
H11D H 0.4955 1.2303 0.1532 0.038 Uiso 1 1 calc R . .
C12B C 0.57406(18) 1.10586(16) 0.14497(11) 0.0281(4) Uani 1 1 d U . .
H12C H 0.4964 1.0469 0.1108 0.034 Uiso 1 1 calc R . .
H12D H 0.6194 1.1243 0.1096 0.034 Uiso 1 1 calc R . .
C1C C 0.42491(18) 0.56480(15) 0.28808(11) 0.0266(4) Uani 1 1 d U . .
H1C1 H 0.4488 0.5081 0.2531 0.032 Uiso 1 1 calc R . .
H1C2 H 0.3530 0.5271 0.2991 0.032 Uiso 1 1 calc R . .
C2C C 0.52882(19) 0.62931(16) 0.36604(11) 0.0280(4) Uani 1 1 d U . .
H2C1 H 0.5424 0.5807 0.3970 0.034 Uiso 1 1 calc R . .
H2C2 H 0.6043 0.6560 0.3544 0.034 Uiso 1 1 calc R . .
N3C N 0.50178(14) 0.72458(12) 0.41472(9) 0.0227(3) Uani 1 1 d U . .
C13C C 0.41579(18) 0.68474(16) 0.45440(11) 0.0281(4) Uani 1 1 d U . .
H13G H 0.4541 0.6517 0.4909 0.042 Uiso 1 1 calc R . .
H13H H 0.3415 0.6295 0.4135 0.042 Uiso 1 1 calc R . .
H13I H 0.3951 0.7468 0.4849 0.042 Uiso 1 1 calc R . .
C3C C 0.61509(17) 0.80279(15) 0.48198(11) 0.0250(4) Uani 1 1 d U . .
H3C1 H 0.5923 0.8595 0.5178 0.030 Uiso 1 1 calc R . .
H3C2 H 0.6495 0.7615 0.5139 0.030 Uiso 1 1 calc R . .
C4C C 0.71226(17) 0.85957(16) 0.45531(11) 0.0248(4) Uani 1 1 d U . .
C5C C 0.79624(17) 0.81014(16) 0.43292(11) 0.0290(4) Uani 1 1 d U . .
H5C H 0.7916 0.7382 0.4332 0.035 Uiso 1 1 calc R . .
C6C C 0.88594(18) 0.86590(17) 0.41032(12) 0.0325(4) Uani 1 1 d U . .
H6C H 0.9413 0.8312 0.3936 0.039 Uiso 1 1 calc R . .
C7C C 0.89579(18) 0.97218(17) 0.41184(12) 0.0309(4) Uani 1 1 d U . .
H7C H 0.9586 1.0101 0.3970 0.037 Uiso 1 1 calc R . .
C8C C 0.81413(17) 1.02380(16) 0.43506(11) 0.0259(4) Uani 1 1 d U . .
C9C C 0.72342(16) 0.96627(15) 0.45692(11) 0.0244(4) Uani 1 1 d U . .
H9C H 0.6678 1.0008 0.4733 0.029 Uiso 1 1 calc R . .
C10C C 0.82928(18) 1.14250(16) 0.44478(11) 0.0278(4) Uani 1 1 d U . .
H10E H 0.7897 1.1718 0.4837 0.033 Uiso 1 1 calc R . .
H10F H 0.9173 1.1842 0.4689 0.033 Uiso 1 1 calc R . .
N4C N 0.77964(14) 1.16568(12) 0.37044(9) 0.0239(3) Uani 1 1 d U . .
C14C C 0.80413(19) 1.28717(15) 0.39782(12) 0.0322(4) Uani 1 1 d U . .
H14G H 0.7605 1.3085 0.4353 0.048 Uiso 1 1 calc R . .
H14H H 0.7762 1.3084 0.3513 0.048 Uiso 1 1 calc R . .
H14I H 0.8918 1.3245 0.4249 0.048 Uiso 1 1 calc R . .
C11C C 0.84402(17) 1.13242(16) 0.31275(11) 0.0274(4) Uani 1 1 d U . .
H11E H 0.8474 1.0571 0.3066 0.033 Uiso 1 1 calc R . .
H11F H 0.9286 1.1831 0.3338 0.033 Uiso 1 1 calc R . .
C12C C 0.77865(17) 1.13528(16) 0.23186(11) 0.0275(4) Uani 1 1 d U . .
H12E H 0.7845 1.2122 0.2366 0.033 Uiso 1 1 calc R . .
H12F H 0.8178 1.1066 0.1925 0.033 Uiso 1 1 calc R . .
C1 C 0.48204(15) 0.97866(14) 0.36023(10) 0.0197(3) Uani 1 1 d U . .
O1 O 0.49959(11) 0.92211(10) 0.29656(7) 0.0229(3) Uani 1 1 d U . .
O2 O 0.42701(11) 0.92824(10) 0.39725(7) 0.0227(3) Uani 1 1 d U . .
O3 O 0.52344(11) 1.08456(10) 0.38379(7) 0.0226(3) Uani 1 1 d U . .
Cl1 Cl 0.26077(5) 0.77441(4) 0.00506(3) 0.03673(12) Uani 1 1 d DU . .
O11 O 0.24665(18) 0.72213(14) -0.07752(9) 0.0522(4) Uani 1 1 d DU . .
O12 O 0.3292(2) 0.88691(15) 0.03116(12) 0.0734(6) Uani 1 1 d DU . .
O13 O 0.3261(3) 0.7276(2) 0.05443(13) 0.1058(10) Uani 1 1 d DU . .
O14 O 0.1477(2) 0.7652(3) 0.01395(15) 0.1429(15) Uani 1 1 d DU . .
Cl2 Cl 0.21357(5) 0.41744(4) 0.43046(4) 0.04181(13) Uani 0.60 1 d PDU A 1
O21 O 0.13270(18) 0.31524(14) 0.42177(13) 0.0637(5) Uani 0.60 1 d PDU A 1
O22 O 0.2827(7) 0.4706(5) 0.5133(3) 0.126(3) Uani 0.60 1 d PDU A 1
O23 O 0.2826(9) 0.4062(4) 0.3832(6) 0.151(4) Uani 0.60 1 d PDU A 1
O24 O 0.1529(4) 0.4939(4) 0.4179(5) 0.1035(19) Uani 0.60 1 d PDU A 1
Cl2' Cl 0.21357(5) 0.41744(4) 0.43046(4) 0.04181(13) Uani 0.40 1 d PDU B 2
O21' O 0.13270(18) 0.31524(14) 0.42177(13) 0.0637(5) Uani 0.40 1 d PDU B 2
O22' O 0.2258(13) 0.5004(5) 0.4914(7) 0.148(5) Uani 0.40 1 d PDU B 2
O23' O 0.3286(6) 0.4048(7) 0.4337(7) 0.099(4) Uani 0.40 1 d PDU B 2
O24' O 0.1795(9) 0.4372(9) 0.3586(5) 0.120(3) Uani 0.40 1 d PDU B 2

loop_
_atom_site_aniso_label
_atom_site_aniso_U_11
_atom_site_aniso_U_22
_atom_site_aniso_U_33
_atom_site_aniso_U_23
_atom_site_aniso_U_13
_atom_site_aniso_U_12
Cu1 0.02922(12) 0.01783(11) 0.01821(11) 0.00535(8) 0.00932(9) 0.00765(9)
Cu2 0.02723(12) 0.02017(11) 0.02036(11) 0.00792(9) 0.01129(9) 0.00868(9)
N1 0.0315(8) 0.0196(7) 0.0187(7) 0.0059(6) 0.0099(6) 0.0078(6)
C1A 0.0384(11) 0.0211(9) 0.0238(9) 0.0080(7) 0.0149(8) 0.0088(8)
C2A 0.0450(12) 0.0268(10) 0.0244(10) 0.0063(8) 0.0175(9) 0.0119(9)
N3A 0.0610(12) 0.0243(8) 0.0345(10) 0.0104(7) 0.0275(9) 0.0162(8)
C13A 0.0785(18) 0.0239(10) 0.0415(13) 0.0063(9) 0.0356(13) 0.0158(11)
C3A 0.0618(15) 0.0358(11) 0.0341(11) 0.0174(9) 0.0239(11) 0.0275(11)
C4A 0.0433(12) 0.0346(11) 0.0286(10) 0.0125(9) 0.0145(9) 0.0209(10)
C5A 0.0485(13) 0.0336(11) 0.0344(11) 0.0097(9) 0.0163(10) 0.0220(10)
C6A 0.0421(12) 0.0414(12) 0.0282(11) 0.0049(9) 0.0145(9) 0.0210(10)
C7A 0.0321(10) 0.0419(11) 0.0257(10) 0.0106(9) 0.0127(8) 0.0163(9)
C8A 0.0281(10) 0.0324(10) 0.0230(9) 0.0072(8) 0.0073(8) 0.0141(8)
C9A 0.0361(11) 0.0353(10) 0.0212(9) 0.0083(8) 0.0109(8) 0.0195(9)
C10A 0.0274(10) 0.0338(10) 0.0243(9) 0.0080(8) 0.0095(8) 0.0117(8)
N4A 0.0341(9) 0.0353(9) 0.0220(8) 0.0132(7) 0.0138(7) 0.0151(7)
C14A 0.0584(14) 0.0502(14) 0.0294(11) 0.0178(10) 0.0249(10) 0.0279(12)
C11A 0.0314(10) 0.0326(10) 0.0199(9) 0.0058(8) 0.0069(8) 0.0128(8)
C12A 0.0264(9) 0.0232(9) 0.0245(9) 0.0068(7) 0.0106(7) 0.0076(7)
N2 0.0264(8) 0.0233(8) 0.0218(7) 0.0086(6) 0.0102(6) 0.0064(6)
C1B 0.0344(10) 0.0207(9) 0.0227(9) 0.0051(7) 0.0059(8) 0.0061(8)
C2B 0.0310(10) 0.0216(9) 0.0287(10) 0.0069(8) 0.0065(8) 0.0033(8)
N3B 0.0282(8) 0.0238(8) 0.0217(8) 0.0083(6) 0.0085(6) 0.0074(6)
C13B 0.0381(11) 0.0369(11) 0.0295(10) 0.0132(9) 0.0156(9) 0.0144(9)
C3B 0.0278(10) 0.0283(10) 0.0239(9) 0.0068(8) 0.0048(8) 0.0100(8)
C4B 0.0254(9) 0.0275(9) 0.0209(9) 0.0074(7) 0.0028(7) 0.0111(8)
C5B 0.0264(10) 0.0352(11) 0.0285(10) 0.0114(8) 0.0097(8) 0.0113(8)
C6B 0.0281(10) 0.0331(10) 0.0274(10) 0.0065(8) 0.0097(8) 0.0154(8)
C7B 0.0280(10) 0.0259(9) 0.0279(10) 0.0071(8) 0.0062(8) 0.0117(8)
C8B 0.0265(9) 0.0277(9) 0.0234(9) 0.0091(8) 0.0057(7) 0.0107(8)
C9B 0.0276(9) 0.0297(10) 0.0198(9) 0.0077(7) 0.0069(7) 0.0146(8)
C10B 0.0335(10) 0.0323(10) 0.0257(10) 0.0136(8) 0.0108(8) 0.0164(8)
N4B 0.0327(8) 0.0220(8) 0.0268(8) 0.0111(6) 0.0130(7) 0.0110(7)
C14B 0.0437(12) 0.0247(10) 0.0383(12) 0.0088(9) 0.0156(10) 0.0152(9)
C11B 0.0414(12) 0.0304(10) 0.0360(11) 0.0212(9) 0.0193(9) 0.0142(9)
C12B 0.0353(10) 0.0315(10) 0.0254(9) 0.0158(8) 0.0143(8) 0.0131(8)
C1C 0.0411(11) 0.0194(8) 0.0227(9) 0.0088(7) 0.0127(8) 0.0120(8)
C2C 0.0391(11) 0.0255(9) 0.0236(9) 0.0083(8) 0.0122(8) 0.0165(8)
N3C 0.0294(8) 0.0204(7) 0.0198(7) 0.0073(6) 0.0107(6) 0.0075(6)
C13C 0.0354(11) 0.0268(9) 0.0246(9) 0.0117(8) 0.0130(8) 0.0077(8)
C3C 0.0287(9) 0.0271(9) 0.0186(9) 0.0070(7) 0.0073(7) 0.0100(8)
C4C 0.0248(9) 0.0286(9) 0.0187(8) 0.0064(7) 0.0051(7) 0.0089(8)
C5C 0.0287(10) 0.0308(10) 0.0283(10) 0.0105(8) 0.0079(8) 0.0127(8)
C6C 0.0296(10) 0.0363(11) 0.0347(11) 0.0100(9) 0.0134(9) 0.0169(9)
C7C 0.0246(10) 0.0379(11) 0.0311(10) 0.0131(9) 0.0110(8) 0.0090(8)
C8C 0.0259(9) 0.0283(10) 0.0203(9) 0.0067(8) 0.0045(7) 0.0088(8)
C9C 0.0239(9) 0.0290(9) 0.0202(9) 0.0065(7) 0.0074(7) 0.0110(8)
C10C 0.0290(10) 0.0271(9) 0.0210(9) 0.0044(8) 0.0059(7) 0.0052(8)
N4C 0.0277(8) 0.0212(7) 0.0222(8) 0.0056(6) 0.0107(6) 0.0064(6)
C14C 0.0399(11) 0.0230(9) 0.0301(10) 0.0055(8) 0.0138(9) 0.0059(8)
C11C 0.0246(9) 0.0282(10) 0.0263(9) 0.0051(8) 0.0110(8) 0.0056(8)
C12C 0.0292(10) 0.0253(9) 0.0272(10) 0.0075(8) 0.0150(8) 0.0036(8)
C1 0.0195(8) 0.0220(8) 0.0182(8) 0.0071(7) 0.0056(7) 0.0086(7)
O1 0.0291(7) 0.0213(6) 0.0198(6) 0.0059(5) 0.0110(5) 0.0092(5)
O2 0.0284(7) 0.0198(6) 0.0212(6) 0.0065(5) 0.0118(5) 0.0075(5)
O3 0.0289(7) 0.0179(6) 0.0215(6) 0.0049(5) 0.0116(5) 0.0072(5)
Cl1 0.0481(3) 0.0324(3) 0.0289(3) 0.0107(2) 0.0142(2) 0.0101(2)
O11 0.0848(13) 0.0429(9) 0.0333(9) 0.0137(7) 0.0245(9) 0.0226(9)
O12 0.1010(17) 0.0367(10) 0.0576(12) 0.0088(9) 0.0084(12) 0.0058(10)
O13 0.195(3) 0.0713(15) 0.0531(13) 0.0347(12) 0.0116(16) 0.0622(18)
O14 0.0521(14) 0.255(4) 0.0617(15) -0.002(2) 0.0321(12) -0.0043(18)
Cl2 0.0482(3) 0.0271(2) 0.0504(3) 0.0163(2) 0.0174(3) 0.0081(2)
O21 0.0641(12) 0.0341(9) 0.0855(14) 0.0197(9) 0.0303(11) -0.0023(8)
O22 0.148(5) 0.082(4) 0.074(3) 0.028(3) -0.035(3) -0.020(3)
O23 0.248(9) 0.033(2) 0.207(8) 0.006(4) 0.208(8) 0.010(5)
O24 0.078(3) 0.070(3) 0.184(6) 0.075(4) 0.032(4) 0.036(2)
Cl2' 0.0482(3) 0.0271(2) 0.0504(3) 0.0163(2) 0.0174(3) 0.0081(2)
O21' 0.0641(12) 0.0341(9) 0.0855(14) 0.0197(9) 0.0303(11) -0.0023(8)
O22' 0.256(14) 0.029(3) 0.169(8) -0.017(5) 0.190(10) -0.002(6)
O23' 0.033(3) 0.057(4) 0.203(11) 0.048(6) 0.030(4) 0.015(2)
O24' 0.112(7) 0.130(8) 0.084(5) 0.079(5) -0.021(5) -0.014(5)

loop_
_atom_type_symbol
_atom_type_description
_atom_type_scat_dispersion_real
_atom_type_scat_dispersion_imag
_atom_type_scat_source
C C 0.0033 0.0016 'International Tables Vol C Tables 4.2.6.8 and 6.1.1.4'
H H 0.0000 0.0000 'International Tables Vol C Tables 4.2.6.8 and 6.1.1.4'
N N 0.0061 0.0033 'International Tables Vol C Tables 4.2.6.8 and 6.1.1.4'
O O 0.0106 0.0060 'International Tables Vol C Tables 4.2.6.8 and 6.1.1.4'
Cl Cl 0.1484 0.1585 'International Tables Vol C Tables 4.2.6.8 and 6.1.1.4'
Cu Cu 0.3201 1.2651 'International Tables Vol C Tables 4.2.6.8 and 6.1.1.4'

loop_
_geom_angle_atom_site_label_1
_geom_angle_atom_site_label_2
_geom_angle_atom_site_label_3
_geom_angle
_geom_angle_site_symmetry_1
_geom_angle_site_symmetry_3
_geom_angle_publ_flag
O2 Cu1 N1 167.57(6) . . y
O2 Cu1 N3C 100.29(5) . . y
N1 Cu1 N3C 86.15(6) . . y
O2 Cu1 N3B 98.74(6) . . y
N1 Cu1 N3B 86.13(6) . . y
N3C Cu1 N3B 124.10(6) . . y
O2 Cu1 O1 62.23(5) . . y
N1 Cu1 O1 105.34(5) . . y
N3C Cu1 O1 120.58(5) . . y
N3B Cu1 O1 114.86(5) . . y
O3 Cu2 N2 169.46(6) . . y
O3 Cu2 N4B 98.84(6) . . y
N2 Cu2 N4B 86.45(6) . . y
O3 Cu2 N4C 98.60(5) . . y
N2 Cu2 N4C 86.16(6) . . y
N4B Cu2 N4C 121.75(6) . . y
O3 Cu2 O1 63.17(5) . . y
N2 Cu2 O1 106.28(5) . . y
N4B Cu2 O1 121.28(5) . . y
N4C Cu2 O1 116.23(5) . . y
C1B N1 C1A 111.45(14) . . ?
C1B N1 C1C 110.30(14) . . ?
C1A N1 C1C 112.97(14) . . ?
C1B N1 Cu1 108.03(11) . . ?
C1A N1 Cu1 105.98(10) . . ?
C1C N1 Cu1 107.84(11) . . ?
N1 C1A C2A 117.23(15) . . ?
N3A C2A C1A 115.28(17) . . ?
C13A N3A C2A 109.45(18) . . ?
C13A N3A C3A 112.09(18) . . ?
C2A N3A C3A 113.75(16) . . ?
N3A C3A C4A 116.63(18) . . ?
C9A C4A C5A 118.1(2) . . ?
C9A C4A C3A 120.65(18) . . ?
C5A C4A C3A 121.25(19) . . ?
C6A C5A C4A 120.3(2) . . ?
C5A C6A C7A 120.69(19) . . ?
C6A C7A C8A 120.5(2) . . ?
C9A C8A C7A 117.82(19) . . ?
C9A C8A C10A 120.60(17) . . ?
C7A C8A C10A 121.56(18) . . ?
C4A C9A C8A 122.62(18) . . ?
N4A C10A C8A 117.31(16) . . ?
C11A N4A C14A 109.79(16) . . ?
C11A N4A C10A 115.20(15) . . ?
C14A N4A C10A 112.01(16) . . ?
N4A C11A C12A 116.54(16) . . ?
N2 C12A C11A 117.74(15) . . ?
C12B N2 C12A 112.11(14) . . ?
C12B N2 C12C 109.46(14) . . ?
C12A N2 C12C 112.18(14) . . ?
C12B N2 Cu2 107.94(11) . . ?
C12A N2 Cu2 107.41(10) . . ?
C12C N2 Cu2 107.53(11) . . ?
N1 C1B C2B 109.21(15) . . ?
N3B C2B C1B 109.34(15) . . ?
C13B N3B C2B 110.82(15) . . ?
C13B N3B C3B 108.53(15) . . ?
C2B N3B C3B 107.28(14) . . ?
C13B N3B Cu1 107.68(12) . . ?
C2B N3B Cu1 101.90(11) . . ?
C3B N3B Cu1 120.37(11) . . ?
N3B C3B C4B 116.05(15) . . ?
C9B C4B C5B 118.07(18) . . ?
C9B C4B C3B 118.74(17) . . ?
C5B C4B C3B 123.01(18) . . ?
C6B C5B C4B 120.60(19) . . ?
C5B C6B C7B 120.46(18) . . ?
C6B C7B C8B 119.89(18) . . ?
C9B C8B C7B 119.10(18) . . ?
C9B C8B C10B 117.92(17) . . ?
C7B C8B C10B 122.80(17) . . ?
C8B C9B C4B 121.87(17) . . ?
N4B C10B C8B 115.92(15) . . ?
C14B N4B C11B 110.61(15) . . ?
C14B N4B C10B 108.91(15) . . ?
C11B N4B C10B 107.02(15) . . ?
C14B N4B Cu2 110.22(12) . . ?
C11B N4B Cu2 102.33(11) . . ?
C10B N4B Cu2 117.47(11) . . ?
N4B C11B C12B 109.71(15) . . ?
N2 C12B C11B 109.29(15) . . ?
N1 C1C C2C 109.44(15) . . ?
N3C C2C C1C 110.74(15) . . ?
C2C N3C C13C 109.08(14) . . ?
C2C N3C C3C 110.42(14) . . ?
C13C N3C C3C 105.56(14) . . ?
C2C N3C Cu1 105.10(11) . . ?
C13C N3C Cu1 105.47(11) . . ?
C3C N3C Cu1 120.77(11) . . ?
C4C C3C N3C 114.66(14) . . ?
C9C C4C C5C 118.90(18) . . ?
C9C C4C C3C 119.31(16) . . ?
C5C C4C C3C 121.70(17) . . ?
C6C C5C C4C 120.03(19) . . ?
C5C C6C C7C 120.49(18) . . ?
C6C C7C C8C 120.51(18) . . ?
C9C C8C C7C 118.41(18) . . ?
C9C C8C C10C 119.53(17) . . ?
C7C C8C C10C 121.77(18) . . ?
C4C C9C C8C 121.63(17) . . ?
N4C C10C C8C 116.84(15) . . ?
C11C N4C C14C 109.83(15) . . ?
C11C N4C C10C 110.31(15) . . ?
C14C N4C C10C 105.27(14) . . ?
C11C N4C Cu2 103.66(11) . . ?
C14C N4C Cu2 107.01(12) . . ?
C10C N4C Cu2 120.53(11) . . ?
N4C C11C C12C 110.29(15) . . ?
N2 C12C C11C 110.07(15) . . ?
O2 C1 O3 123.09(15) . . ?
O2 C1 O1 119.33(15) . . ?
O3 C1 O1 117.57(15) . . ?
C1 O1 Cu2 82.60(10) . . ?
C1 O1 Cu1 80.46(10) . . ?
Cu2 O1 Cu1 163.01(6) . . y
C1 O2 Cu1 97.97(10) . . ?
C1 O3 Cu2 96.65(10) . . ?
O14 Cl1 O12 109.7(2) . . ?
O14 Cl1 O13 109.8(2) . . ?
O12 Cl1 O13 107.04(15) . . ?
O14 Cl1 O11 109.86(13) . . ?
O12 Cl1 O11 109.23(12) . . ?
O13 Cl1 O11 111.20(13) . . ?
O23 Cl2 O24 109.5(4) . . ?
O23 Cl2 O22 113.2(5) . . ?
O24 Cl2 O22 100.6(4) . . ?
O23 Cl2 O21 113.2(2) . . ?
O24 Cl2 O21 112.8(2) . . ?
O22 Cl2 O21 107.0(3) . . ?

loop_
_geom_bond_atom_site_label_1
_geom_bond_atom_site_label_2
_geom_bond_distance
_geom_bond_site_symmetry_2
_geom_bond_publ_flag
Cu1 O2 1.9323(12) . y
Cu1 N1 1.9962(15) . y
Cu1 N3C 2.1241(15) . y
Cu1 N3B 2.1558(16) . y
Cu1 O1 2.3156(12) . y
Cu2 O3 1.9382(12) . y
Cu2 N2 2.0111(15) . y
Cu2 N4B 2.1284(16) . y
Cu2 N4C 2.1515(16) . y
Cu2 O1 2.2522(12) . y
N1 C1B 1.489(2) . ?
N1 C1A 1.495(2) . ?
N1 C1C 1.502(2) . ?
C1A C2A 1.523(2) . ?
C2A N3A 1.468(3) . ?
N3A C13A 1.466(3) . ?
N3A C3A 1.472(3) . ?
C3A C4A 1.523(3) . ?
C4A C9A 1.390(3) . ?
C4A C5A 1.402(3) . ?
C5A C6A 1.383(3) . ?
C6A C7A 1.385(3) . ?
C7A C8A 1.400(3) . ?
C8A C9A 1.393(3) . ?
C8A C10A 1.516(3) . ?
C10A N4A 1.470(2) . ?
N4A C11A 1.463(2) . ?
N4A C14A 1.469(2) . ?
C11A C12A 1.527(2) . ?
C12A N2 1.497(2) . ?
N2 C12B 1.492(2) . ?
N2 C12C 1.498(2) . ?
C1B C2B 1.511(3) . ?
C2B N3B 1.491(2) . ?
N3B C13B 1.480(2) . ?
N3B C3B 1.500(2) . ?
C3B C4B 1.500(3) . ?
C4B C9B 1.392(3) . ?
C4B C5B 1.398(3) . ?
C5B C6B 1.385(3) . ?
C6B C7B 1.385(3) . ?
C7B C8B 1.393(3) . ?
C8B C9B 1.387(3) . ?
C8B C10B 1.507(3) . ?
C10B N4B 1.499(3) . ?
N4B C14B 1.484(2) . ?
N4B C11B 1.493(2) . ?
C11B C12B 1.514(3) . ?
C1C C2C 1.511(3) . ?
C2C N3C 1.486(2) . ?
N3C C13C 1.488(2) . ?
N3C C3C 1.504(2) . ?
C3C C4C 1.503(3) . ?
C4C C9C 1.390(3) . ?
C4C C5C 1.399(3) . ?
C5C C6C 1.382(3) . ?
C6C C7C 1.387(3) . ?
C7C C8C 1.396(3) . ?
C8C C9C 1.393(3) . ?
C8C C10C 1.505(3) . ?
C10C N4C 1.494(2) . ?
N4C C11C 1.485(2) . ?
N4C C14C 1.490(2) . ?
C11C C12C 1.514(3) . ?
C1 O2 1.276(2) . ?
C1 O3 1.290(2) . ?
C1 O1 1.296(2) . ?
Cl1 O14 1.383(2) . ?
Cl1 O12 1.4142(19) . ?
Cl1 O13 1.418(2) . ?
Cl1 O11 1.4297(16) . ?
Cl2 O23 1.340(4) . ?
Cl2 O24 1.413(4) . ?
Cl2 O22 1.419(5) . ?
Cl2 O21 1.4238(17) . ?

loop_
_platon_squeeze_void_nr
_platon_squeeze_void_average_x
_platon_squeeze_void_average_y
_platon_squeeze_void_average_z
_platon_squeeze_void_volume
_platon_squeeze_void_count_electrons
1 0.005 0.365 0.229 153.1 42.5
2 -0.006 0.635 0.771 152.5 42.6
3 0.103 0.942 0.068 5.3 -0.1
4 0.897 0.057 0.932 5.6 -0.1
